data_7030269
loop_
_publ_author_name
'Yuan, Jia'
'Sun, Yue'
'Yu, Guang-Ao'
'Zhao, Cui'
'She, Neng-Fang'
'Mao, Shu-Lan'
'Huang, Peng-Shou'
'Han, Zhi-Jun'
'Yin, Jun'
'Liu, Sheng-Hua'

_publ_section_title
;
 Phenyl substituted indenylphosphine ruthenium complexes as catalysts for
 dehydrogenation of alcohols.
;
_journal_issue 34
_journal_name_full 'Dalton transactions (Cambridge, England : 2003)'
_journal_page_first 10309
_journal_page_last 10316
_journal_paper_doi 10.1039/c2dt30499f
_journal_volume 41
_journal_year 2012
_chemical_formula_moiety 'C27 H33 Cl2 P Ru'
_chemical_formula_sum 'C27 H33 Cl2 P Ru'
_chemical_formula_weight 560.47
_chemical_name_systematic
;
?
;
_space_group_IT_number 14
_symmetry_cell_setting monoclinic
_symmetry_space_group_name_Hall '-P 2yn'
_symmetry_space_group_name_H-M 'P 1 21/n 1'
_atom_sites_solution_hydrogens geom
_atom_sites_solution_primary direct
_atom_sites_solution_secondary difmap
_audit_creation_method SHELXL-97
_cell_angle_alpha 90.00
_cell_angle_beta 92.814(1)
_cell_angle_gamma 90.00
_cell_formula_units_Z 8
_cell_length_a 16.7462(13)
_cell_length_b 9.5164(7)
_cell_length_c 36.246(3)
_cell_measurement_reflns_used 6676
_cell_measurement_temperature 298(2)
_cell_measurement_theta_max 28.28
_cell_measurement_theta_min 2.21
_cell_volume 5769.3(8)
_computing_cell_refinement 'Bruker SMART'
_computing_data_collection 'Bruker SMART'
_computing_data_reduction 'Bruker SAINT'
_computing_molecular_graphics 'Bruker SHELXTL'
_computing_publication_material 'Bruker SHELXTL'
_computing_structure_refinement 'SHELXL-97 (Sheldrick, 1997)'
_computing_structure_solution 'SHELXS-97 (Sheldrick, 1990)'
_diffrn_ambient_temperature 298(2)
_diffrn_measured_fraction_theta_full 0.995
_diffrn_measured_fraction_theta_max 0.995
_diffrn_measurement_device_type 'CCD area detector'
_diffrn_measurement_method 'phi and omega scans'
_diffrn_radiation_monochromator graphite
_diffrn_radiation_source 'fine-focus sealed tube'
_diffrn_radiation_type MoK\a
_diffrn_radiation_wavelength 0.71073
_diffrn_reflns_av_R_equivalents 0.0000
_diffrn_reflns_av_sigmaI/netI 0.0332
_diffrn_reflns_limit_h_max 19
_diffrn_reflns_limit_h_min -19
_diffrn_reflns_limit_k_max 11
_diffrn_reflns_limit_k_min 0
_diffrn_reflns_limit_l_max 43
_diffrn_reflns_limit_l_min 0
_diffrn_reflns_number 10128
_diffrn_reflns_theta_full 25.01
_diffrn_reflns_theta_max 25.01
_diffrn_reflns_theta_min 2.03
_exptl_absorpt_coefficient_mu 0.796
_exptl_absorpt_correction_T_max 0.925
_exptl_absorpt_correction_T_min 0.880
_exptl_absorpt_correction_type multi-scan
_exptl_absorpt_process_details 'SADABS, Sheldrick, 1997'
_exptl_crystal_colour red
_exptl_crystal_density_diffrn 1.291
_exptl_crystal_density_method 'not measured'
_exptl_crystal_description block
_exptl_crystal_F_000 2304
_exptl_crystal_size_max 0.15
_exptl_crystal_size_mid 0.12
_exptl_crystal_size_min 0.10
_platon_squeeze_details
;
Single crystal of 8(H\~2\~O)\~2\~ suitable for X-ray diffraction was grown from
the anhydrous CH\~2\~Cl\~2\~. The intensity of 1012 is independent reflection.
Single crystal of 8(H\~2\~O)\~2\~ suitable for X-ray diffraction was grown
from the anhydrous CH\~2\~Cl\~2\~. The intensity of 1012 is independent
reflection. with I >2delta(I) were measured on a Bruker Smart Apex CCD
area-detector diffractometer with Mo-K\a radiation (\l = 0.71073 ?). The
structure was solved by direct methods and refined on F2 using SHELXL-97.
Owing to the seriously disorder, unsolved solvent molecules, the contribution
of the solvent molecules to the diffraction pattern was subtracted using the
SQUEEZE procedure of PLATON. The result indicated that the solvent-accessible
void in the unit cell has a volume of 1127.3 ?3 (consisting of about 19.5% of
the crystal volume, equally distributed across two cavities). The residual
electron density count amounted to 170 e per unit cell, corresponding to
nearly 16 molecules of H~2~O (the content of each of the two cavities per unit
cell being equivalent about 8 molecules of H~2~O, i.e. every molecule of 8
being distributed with 2 water molecules.) Crystal data for 8:
C~27~H~33~Cl~2~PRu, Mr = 560.47, Monoclinic, space group P21/n, a =
16.7462(13), b =9.5164(7), c = 36.246(3) ?, Z = 8, V = 5769.3(8)?3, Dc =
1.291g.cm-3, \m = 0.796 mm-1, \qmax = 28.28, F(000) = 2304, reflections
collected/unique, 10128/10128 (Rint = 0.0000), final R indices [I >2delta(I)]
R1 = 0.0909, wR2 = 0.1834, R indices (all data) R1 = 0.0971, wR2 = 0.1862, GOF
= 1.279 for all data.
;
_refine_diff_density_max 2.068
_refine_diff_density_min -1.530
_refine_diff_density_rms 0.112
_refine_ls_extinction_method none
_refine_ls_goodness_of_fit_ref 1.279
_refine_ls_hydrogen_treatment constr
_refine_ls_matrix_type full
_refine_ls_number_parameters 559
_refine_ls_number_reflns 10128
_refine_ls_number_restraints 0
_refine_ls_restrained_S_all 1.279
_refine_ls_R_factor_all 0.0971
_refine_ls_R_factor_gt 0.0909
_refine_ls_shift/su_max 0.000
_refine_ls_shift/su_mean 0.000
_refine_ls_structure_factor_coef Fsqd
_refine_ls_weighting_details 'calc w=1/[\s^2^(Fo^2^)+(0.0422P)^2^+32.9473P] where P=(Fo^2^+2Fc^2^)/3'
_refine_ls_weighting_scheme calc
_refine_ls_wR_factor_gt 0.1834
_refine_ls_wR_factor_ref 0.1862
_reflns_number_gt 9397
_reflns_number_total 10128
_reflns_threshold_expression >2sigma(I)
_cod_data_source_file c2dt30499f.txt
_cod_data_source_block 110629em
_cod_depositor_comments
;
The following automatic conversions were performed:

'_symmetry_cell_setting' value 'Monoclinic' changed to 'monoclinic'
according to
/usr/data/users/saulius/automatic-downloads/retrospective/RSC/lib/dictionaries/cif_core.dic
dictionary named 'cif_core.dic' version 2.4.2 from 2011-04-26.

Automatic conversion script
Id: cif_fix_values 2281 2013-09-26 08:29:07Z andrius 
;
_cod_original_sg_symbol_H-M 'P 21/n'
_cod_database_code 7030269

loop_
_symmetry_equiv_pos_as_xyz
'x, y, z'
'-x+1/2, y+1/2, -z+1/2'
'-x, -y, -z'
'x-1/2, -y-1/2, z-1/2'

loop_
_atom_site_label
_atom_site_type_symbol
_atom_site_fract_x
_atom_site_fract_y
_atom_site_fract_z
_atom_site_U_iso_or_equiv
_atom_site_adp_type
_atom_site_occupancy
_atom_site_symmetry_multiplicity
_atom_site_calc_flag
_atom_site_refinement_flags
Ru1 Ru 0.36111(3) 0.43487(7) 0.066421(15) 0.04027(18) Uani 1 1 d .
Ru2 Ru 0.86742(3) 0.51678(7) 0.070936(15) 0.04027(18) Uani 1 1 d .
C1 C 0.4749(4) 0.5316(9) 0.0630(2) 0.0436(18) Uani 1 1 d .
C2 C 0.4851(5) 0.3898(10) 0.0530(2) 0.056(2) Uani 1 1 d .
H2 H 0.5250 0.3351 0.0645 0.067 Uiso 1 1 calc R
C3 C 0.4326(5) 0.3325(12) 0.0248(2) 0.066(3) Uani 1 1 d .
H3 H 0.4360 0.2377 0.0189 0.079 Uiso 1 1 calc R
C4 C 0.3749(5) 0.4189(12) 0.0056(2) 0.065(3) Uani 1 1 d .
H4 H 0.3413 0.3817 -0.0131 0.078 Uiso 1 1 calc R
C5 C 0.3697(5) 0.5564(11) 0.0151(2) 0.063(2) Uani 1 1 d .
H5 H 0.3320 0.6127 0.0026 0.076 Uiso 1 1 calc R
C6 C 0.4195(5) 0.6169(10) 0.0433(2) 0.053(2) Uani 1 1 d .
H6 H 0.4156 0.7121 0.0487 0.064 Uiso 1 1 calc R
C7 C 0.5160(4) 0.5829(8) 0.0980(2) 0.0424(17) Uani 1 1 d .
C8 C 0.5885(4) 0.6745(9) 0.1004(2) 0.052(2) Uani 1 1 d .
H8A H 0.5797 0.7614 0.0869 0.063 Uiso 1 1 calc R
H8B H 0.6347 0.6267 0.0912 0.063 Uiso 1 1 calc R
C9 C 0.5988(4) 0.7009(8) 0.1412(2) 0.0442(18) Uani 1 1 d .
C10 C 0.5383(4) 0.6292(7) 0.1597(2) 0.0374(16) Uani 1 1 d .
C11 C 0.4880(4) 0.5564(7) 0.13109(19) 0.0359(15) Uani 1 1 d .
C12 C 0.5356(4) 0.6359(8) 0.1978(2) 0.0432(17) Uani 1 1 d .
H12 H 0.4963 0.5887 0.2101 0.052 Uiso 1 1 calc R
C13 C 0.5935(5) 0.7152(9) 0.2171(2) 0.054(2) Uani 1 1 d .
H13 H 0.5929 0.7205 0.2427 0.065 Uiso 1 1 calc R
C14 C 0.6521(5) 0.7866(9) 0.1989(3) 0.060(2) Uani 1 1 d .
H14 H 0.6896 0.8405 0.2123 0.072 Uiso 1 1 calc R
C15 C 0.6551(5) 0.7785(9) 0.1611(3) 0.055(2) Uani 1 1 d .
H15 H 0.6951 0.8252 0.1491 0.066 Uiso 1 1 calc R
C16 C 0.4030(4) 0.2995(7) 0.15729(18) 0.0337(15) Uani 1 1 d .
H16 H 0.3536 0.2465 0.1521 0.040 Uiso 1 1 calc R
C17 C 0.4704(5) 0.2102(8) 0.1423(2) 0.0455(18) Uani 1 1 d .
H17A H 0.5213 0.2562 0.1477 0.055 Uiso 1 1 calc R
H17B H 0.4627 0.2016 0.1157 0.055 Uiso 1 1 calc R
C18 C 0.4717(5) 0.0631(9) 0.1599(3) 0.061(2) Uani 1 1 d .
H18A H 0.4240 0.0122 0.1515 0.074 Uiso 1 1 calc R
H18B H 0.5177 0.0117 0.1519 0.074 Uiso 1 1 calc R
C19 C 0.4753(6) 0.0699(9) 0.2012(3) 0.064(2) Uani 1 1 d .
H19A H 0.5273 0.1049 0.2098 0.077 Uiso 1 1 calc R
H19B H 0.4693 -0.0242 0.2110 0.077 Uiso 1 1 calc R
C20 C 0.4115(5) 0.1629(9) 0.2159(2) 0.058(2) Uani 1 1 d .
H20A H 0.4192 0.1698 0.2425 0.069 Uiso 1 1 calc R
H20B H 0.3596 0.1208 0.2103 0.069 Uiso 1 1 calc R
C21 C 0.4129(5) 0.3110(9) 0.19906(19) 0.0495(19) Uani 1 1 d .
H21A H 0.3699 0.3670 0.2084 0.059 Uiso 1 1 calc R
H21B H 0.4632 0.3568 0.2060 0.059 Uiso 1 1 calc R
C22 C 0.3318(4) 0.5850(8) 0.15921(19) 0.0392(16) Uani 1 1 d .
H22 H 0.3606 0.5930 0.1833 0.047 Uiso 1 1 calc R
C23 C 0.2494(4) 0.5267(8) 0.1662(2) 0.0439(17) Uani 1 1 d .
H23A H 0.2548 0.4364 0.1785 0.053 Uiso 1 1 calc R
H23B H 0.2198 0.5125 0.1428 0.053 Uiso 1 1 calc R
C24 C 0.2034(5) 0.6273(11) 0.1901(3) 0.065(3) Uani 1 1 d .
H24A H 0.1494 0.5923 0.1922 0.078 Uiso 1 1 calc R
H24B H 0.2288 0.6300 0.2147 0.078 Uiso 1 1 calc R
C25 C 0.1999(5) 0.7721(11) 0.1747(3) 0.081(3) Uani 1 1 d .
H25A H 0.1742 0.8335 0.1919 0.097 Uiso 1 1 calc R
H25B H 0.1676 0.7718 0.1518 0.097 Uiso 1 1 calc R
C26 C 0.2826(5) 0.8295(9) 0.1676(3) 0.067(3) Uani 1 1 d .
H26A H 0.3128 0.8409 0.1910 0.081 Uiso 1 1 calc R
H26B H 0.2773 0.9211 0.1560 0.081 Uiso 1 1 calc R
C27 C 0.3275(4) 0.7313(7) 0.1428(2) 0.049(2) Uani 1 1 d .
H27A H 0.3005 0.7277 0.1185 0.059 Uiso 1 1 calc R
H27B H 0.3812 0.7668 0.1400 0.059 Uiso 1 1 calc R
C28 C 0.9820(5) 0.4199(9) 0.0696(2) 0.050(2) Uani 1 1 d .
C29 C 0.9267(5) 0.3365(11) 0.0479(2) 0.060(2) Uani 1 1 d .
H29 H 0.9206 0.2414 0.0530 0.072 Uiso 1 1 calc R
C30 C 0.8814(5) 0.4001(12) 0.0186(2) 0.067(3) Uani 1 1 d .
H30 H 0.8455 0.3455 0.0045 0.080 Uiso 1 1 calc R
C31 C 0.8886(6) 0.5392(13) 0.0104(2) 0.070(3) Uani 1 1 d .
H31 H 0.8582 0.5788 -0.0091 0.084 Uiso 1 1 calc R
C32 C 0.9428(5) 0.6217(11) 0.0319(2) 0.063(2) Uani 1 1 d .
H32 H 0.9455 0.7178 0.0275 0.076 Uiso 1 1 calc R
C33 C 0.9919(4) 0.5637(10) 0.0594(2) 0.051(2) Uani 1 1 d .
H33 H 1.0315 0.6179 0.0713 0.061 Uiso 1 1 calc R
C34 C 1.0199(4) 0.3679(8) 0.1043(2) 0.0439(17) Uani 1 1 d .
C35 C 1.0912(5) 0.2717(10) 0.1091(2) 0.057(2) Uani 1 1 d .
H35A H 1.0811 0.1821 0.0970 0.068 Uiso 1 1 calc R
H35B H 1.1385 0.3140 0.0993 0.068 Uiso 1 1 calc R
C36 C 1.1001(4) 0.2552(8) 0.1497(2) 0.0442(18) Uani 1 1 d .
C37 C 1.0406(4) 0.3334(7) 0.1669(2) 0.0393(16) Uani 1 1 d .
C38 C 0.9911(4) 0.4010(7) 0.1373(2) 0.0362(15) Uani 1 1 d .
C39 C 1.0384(4) 0.3315(8) 0.2045(2) 0.0471(18) Uani 1 1 d .
H39 H 0.9990 0.3818 0.2160 0.056 Uiso 1 1 calc R
C40 C 1.0950(5) 0.2543(9) 0.2259(3) 0.061(2) Uani 1 1 d .
H40 H 1.0939 0.2536 0.2515 0.073 Uiso 1 1 calc R
C41 C 1.1529(5) 0.1786(10) 0.2079(3) 0.071(3) Uani 1 1 d .
H41 H 1.1901 0.1257 0.2219 0.085 Uiso 1 1 calc R
C42 C 1.1564(5) 0.1802(9) 0.1702(3) 0.063(2) Uani 1 1 d .
H42 H 1.1964 0.1313 0.1588 0.076 Uiso 1 1 calc R
C43 C 0.8350(4) 0.3803(7) 0.16480(19) 0.0337(15) Uani 1 1 d .
H43 H 0.8629 0.3765 0.1892 0.040 Uiso 1 1 calc R
C44 C 0.8303(4) 0.2319(8) 0.1503(2) 0.0447(18) Uani 1 1 d .
H44A H 0.8839 0.1947 0.1485 0.054 Uiso 1 1 calc R
H44B H 0.8043 0.2316 0.1258 0.054 Uiso 1 1 calc R
C45 C 0.7832(5) 0.1385(9) 0.1761(3) 0.065(3) Uani 1 1 d .
H45A H 0.7772 0.0454 0.1654 0.078 Uiso 1 1 calc R
H45B H 0.8128 0.1294 0.1997 0.078 Uiso 1 1 calc R
C46 C 0.7005(5) 0.2003(10) 0.1823(3) 0.075(3) Uani 1 1 d .
H46A H 0.6684 0.1975 0.1593 0.090 Uiso 1 1 calc R
H46B H 0.6740 0.1433 0.2002 0.090 Uiso 1 1 calc R
C47 C 0.7056(5) 0.3465(10) 0.1957(3) 0.062(2) Uani 1 1 d .
H47A H 0.7321 0.3475 0.2201 0.074 Uiso 1 1 calc R
H47B H 0.6520 0.3831 0.1978 0.074 Uiso 1 1 calc R
C48 C 0.7509(4) 0.4420(8) 0.1704(2) 0.0446(18) Uani 1 1 d .
H48A H 0.7559 0.5350 0.1812 0.053 Uiso 1 1 calc R
H48B H 0.7217 0.4504 0.1467 0.053 Uiso 1 1 calc R
C49 C 0.9059(4) 0.6631(7) 0.16003(18) 0.0350(15) Uani 1 1 d .
H49 H 0.8553 0.7131 0.1551 0.042 Uiso 1 1 calc R
C50 C 0.9179(5) 0.6565(8) 0.2023(2) 0.0452(18) Uani 1 1 d .
H50A H 0.9689 0.6128 0.2091 0.054 Uiso 1 1 calc R
H50B H 0.8760 0.6004 0.2125 0.054 Uiso 1 1 calc R
C51 C 0.9159(5) 0.8070(9) 0.2180(2) 0.053(2) Uani 1 1 d .
H51A H 0.8631 0.8468 0.2130 0.064 Uiso 1 1 calc R
H51B H 0.9255 0.8035 0.2446 0.064 Uiso 1 1 calc R
C52 C 0.9770(5) 0.9000(9) 0.2018(3) 0.062(2) Uani 1 1 d .
H52A H 1.0300 0.8689 0.2102 0.074 Uiso 1 1 calc R
H52B H 0.9700 0.9954 0.2105 0.074 Uiso 1 1 calc R
C53 C 0.9712(6) 0.8990(9) 0.1602(3) 0.063(2) Uani 1 1 d .
H53A H 0.9228 0.9477 0.1518 0.075 Uiso 1 1 calc R
H53B H 1.0162 0.9507 0.1512 0.075 Uiso 1 1 calc R
C54 C 0.9704(5) 0.7548(8) 0.1437(2) 0.0491(19) Uani 1 1 d .
H54A H 1.0223 0.7112 0.1483 0.059 Uiso 1 1 calc R
H54B H 0.9605 0.7617 0.1172 0.059 Uiso 1 1 calc R
Cl1 Cl 0.30124(13) 0.2098(3) 0.07862(6) 0.0637(6) Uani 1 1 d .
Cl2 Cl 0.22863(13) 0.5315(3) 0.06939(6) 0.0673(6) Uani 1 1 d .
Cl3 Cl 0.73710(12) 0.4080(3) 0.07212(6) 0.0578(5) Uani 1 1 d .
Cl4 Cl 0.79956(12) 0.7371(2) 0.08012(6) 0.0595(6) Uani 1 1 d .
P1 P 0.39154(10) 0.46730(18) 0.13068(5) 0.0312(4) Uani 1 1 d .
P2 P 0.89521(10) 0.49386(18) 0.13532(5) 0.0301(4) Uani 1 1 d .

loop_
_atom_site_aniso_label
_atom_site_aniso_U_11
_atom_site_aniso_U_22
_atom_site_aniso_U_33
_atom_site_aniso_U_23
_atom_site_aniso_U_13
_atom_site_aniso_U_12
Ru1 0.0343(3) 0.0573(4) 0.0292(3) -0.0007(3) 0.0015(2) -0.0014(3)
Ru2 0.0345(3) 0.0533(4) 0.0332(3) -0.0006(3) 0.0028(2) -0.0015(3)
C1 0.029(4) 0.058(5) 0.045(4) 0.007(4) 0.013(3) 0.001(3)
C2 0.042(4) 0.068(6) 0.060(5) -0.006(4) 0.019(4) 0.005(4)
C3 0.060(5) 0.093(7) 0.047(5) -0.019(5) 0.028(4) -0.009(5)
C4 0.062(6) 0.103(8) 0.031(4) -0.013(5) 0.002(4) -0.008(5)
C5 0.061(5) 0.089(7) 0.039(4) 0.022(5) 0.000(4) -0.001(5)
C6 0.059(5) 0.059(5) 0.042(4) 0.012(4) 0.013(4) 0.000(4)
C7 0.029(3) 0.049(5) 0.050(4) 0.006(4) 0.012(3) 0.001(3)
C8 0.034(4) 0.064(5) 0.059(5) 0.004(4) 0.007(3) -0.007(4)
C9 0.030(4) 0.041(4) 0.062(5) 0.000(4) 0.007(3) 0.004(3)
C10 0.031(3) 0.031(4) 0.050(4) 0.000(3) 0.001(3) 0.006(3)
C11 0.024(3) 0.042(4) 0.042(4) 0.007(3) 0.004(3) 0.004(3)
C12 0.036(4) 0.037(4) 0.055(5) -0.007(3) -0.003(3) 0.005(3)
C13 0.052(5) 0.063(6) 0.046(4) -0.017(4) -0.004(4) -0.001(4)
C14 0.037(4) 0.052(5) 0.089(7) -0.016(5) -0.013(4) -0.009(4)
C15 0.036(4) 0.044(5) 0.084(6) 0.004(4) -0.002(4) -0.006(3)
C16 0.034(3) 0.023(3) 0.045(4) 0.009(3) 0.002(3) -0.003(3)
C17 0.046(4) 0.038(4) 0.053(5) 0.006(3) 0.012(3) 0.004(3)
C18 0.055(5) 0.042(5) 0.089(7) 0.014(5) 0.013(5) 0.014(4)
C19 0.064(6) 0.049(5) 0.079(6) 0.026(5) -0.002(5) 0.004(4)
C20 0.058(5) 0.055(5) 0.060(5) 0.020(4) 0.002(4) -0.002(4)
C21 0.058(5) 0.057(5) 0.034(4) 0.008(4) -0.001(3) 0.009(4)
C22 0.027(3) 0.053(5) 0.037(4) -0.013(3) 0.002(3) 0.000(3)
C23 0.040(4) 0.047(4) 0.045(4) -0.004(3) 0.003(3) -0.007(3)
C24 0.031(4) 0.086(7) 0.078(6) -0.018(5) 0.015(4) 0.007(4)
C25 0.045(5) 0.068(7) 0.132(10) -0.026(6) 0.027(6) 0.013(5)
C26 0.043(5) 0.041(5) 0.119(8) -0.029(5) 0.019(5) 0.003(4)
C27 0.033(4) 0.022(4) 0.090(6) 0.005(4) -0.001(4) 0.000(3)
C28 0.047(4) 0.063(6) 0.041(4) -0.011(4) 0.016(3) 0.006(4)
C29 0.050(5) 0.080(6) 0.051(5) -0.024(5) 0.009(4) 0.006(4)
C30 0.058(5) 0.092(8) 0.052(5) -0.032(5) 0.006(4) -0.007(5)
C31 0.058(6) 0.109(9) 0.044(5) 0.001(5) 0.014(4) 0.003(6)
C32 0.065(6) 0.071(6) 0.055(5) 0.004(5) 0.021(4) -0.006(5)
C33 0.034(4) 0.083(6) 0.037(4) -0.006(4) 0.012(3) -0.010(4)
C34 0.035(4) 0.048(5) 0.049(4) -0.006(4) 0.005(3) -0.002(3)
C35 0.036(4) 0.060(5) 0.073(6) -0.019(5) 0.006(4) 0.009(4)
C36 0.030(4) 0.033(4) 0.069(5) -0.009(4) 0.002(3) -0.003(3)
C37 0.032(4) 0.026(4) 0.060(5) 0.002(3) 0.004(3) -0.004(3)
C38 0.026(3) 0.033(4) 0.050(4) -0.003(3) 0.005(3) -0.003(3)
C39 0.038(4) 0.042(4) 0.062(5) 0.007(4) 0.007(4) 0.004(3)
C40 0.059(5) 0.048(5) 0.073(6) 0.015(4) -0.009(4) 0.002(4)
C41 0.048(5) 0.062(6) 0.100(8) 0.020(6) -0.015(5) 0.007(4)
C42 0.038(4) 0.049(5) 0.102(8) -0.002(5) 0.003(5) 0.011(4)
C43 0.032(3) 0.031(4) 0.038(4) 0.005(3) 0.006(3) 0.000(3)
C44 0.032(4) 0.043(4) 0.059(5) 0.012(4) 0.003(3) 0.000(3)
C45 0.041(4) 0.049(5) 0.105(8) 0.018(5) 0.002(5) -0.005(4)
C46 0.040(5) 0.065(6) 0.120(9) 0.030(6) 0.023(5) -0.008(4)
C47 0.041(4) 0.072(6) 0.075(6) 0.027(5) 0.018(4) 0.010(4)
C48 0.038(4) 0.045(4) 0.051(4) 0.006(4) 0.004(3) 0.017(3)
C49 0.031(3) 0.036(4) 0.039(4) 0.001(3) 0.004(3) 0.006(3)
C50 0.048(4) 0.035(4) 0.053(5) -0.009(3) 0.006(3) -0.001(3)
C51 0.047(4) 0.061(5) 0.051(5) -0.015(4) -0.002(4) -0.002(4)
C52 0.067(6) 0.040(5) 0.078(6) -0.031(4) 0.000(5) -0.006(4)
C53 0.069(6) 0.036(5) 0.086(7) -0.001(4) 0.028(5) -0.003(4)
C54 0.047(4) 0.037(4) 0.064(5) -0.001(4) 0.012(4) -0.001(3)
Cl1 0.0582(13) 0.0678(15) 0.0654(13) -0.0133(11) 0.0068(10) -0.0218(11)
Cl2 0.0472(11) 0.1042(19) 0.0498(11) 0.0024(12) -0.0046(9) 0.0158(12)
Cl3 0.0422(10) 0.0812(15) 0.0493(11) 0.0024(10) -0.0053(8) -0.0129(10)
Cl4 0.0513(12) 0.0635(14) 0.0640(13) 0.0145(11) 0.0058(10) 0.0133(10)
P1 0.0284(8) 0.0304(9) 0.0352(9) 0.0043(7) 0.0048(7) 0.0017(7)
P2 0.0271(8) 0.0259(9) 0.0377(9) -0.0005(7) 0.0057(7) 0.0016(7)

loop_
_atom_type_symbol
_atom_type_description
_atom_type_scat_dispersion_real
_atom_type_scat_dispersion_imag
_atom_type_scat_source
C C 0.0033 0.0016 'International Tables Vol C Tables 4.2.6.8 and 6.1.1.4'
H H 0.0000 0.0000 'International Tables Vol C Tables 4.2.6.8 and 6.1.1.4'
P P 0.1023 0.0942 'International Tables Vol C Tables 4.2.6.8 and 6.1.1.4'
Cl Cl 0.1484 0.1585 'International Tables Vol C Tables 4.2.6.8 and 6.1.1.4'
Ru Ru -1.2594 0.8363 'International Tables Vol C Tables 4.2.6.8 and 6.1.1.4'

loop_
_geom_angle_atom_site_label_1
_geom_angle_atom_site_label_2
_geom_angle_atom_site_label_3
_geom_angle
C1 Ru1 C6 38.0(3)
C1 Ru1 C2 38.0(3)
C6 Ru1 C2 67.9(3)
C1 Ru1 C3 68.4(3)
C6 Ru1 C3 79.5(4)
C2 Ru1 C3 37.8(3)
C1 Ru1 C5 68.1(3)
C6 Ru1 C5 37.5(3)
C2 Ru1 C5 79.3(3)
C3 Ru1 C5 66.0(4)
C1 Ru1 C4 80.6(3)
C6 Ru1 C4 66.7(4)
C2 Ru1 C4 67.9(3)
C3 Ru1 C4 37.5(3)
C5 Ru1 C4 35.6(4)
C1 Ru1 P1 81.4(2)
C6 Ru1 P1 101.3(2)
C2 Ru1 P1 94.8(2)
C3 Ru1 P1 129.1(3)
C5 Ru1 P1 137.7(3)
C4 Ru1 P1 161.4(2)
C1 Ru1 Cl2 131.9(2)
C6 Ru1 Cl2 98.4(2)
C2 Ru1 Cl2 165.1(3)
C3 Ru1 Cl2 137.2(3)
C5 Ru1 Cl2 86.3(3)
C4 Ru1 Cl2 102.1(3)
P1 Ru1 Cl2 93.45(7)
C1 Ru1 Cl1 140.9(2)
C6 Ru1 Cl1 167.0(2)
C2 Ru1 Cl1 105.8(2)
C3 Ru1 Cl1 88.7(3)
C5 Ru1 Cl1 131.7(3)
C4 Ru1 Cl1 100.6(3)
P1 Ru1 Cl1 90.38(7)
Cl2 Ru1 Cl1 86.51(9)
C28 Ru2 C29 38.7(3)
C28 Ru2 C32 68.5(3)
C29 Ru2 C32 79.8(4)
C28 Ru2 C33 38.6(3)
C29 Ru2 C33 68.3(3)
C32 Ru2 C33 36.6(3)
C28 Ru2 C30 68.3(3)
C29 Ru2 C30 37.5(3)
C32 Ru2 C30 65.6(4)
C33 Ru2 C30 78.3(3)
C28 Ru2 C31 80.4(3)
C29 Ru2 C31 66.6(4)
C32 Ru2 C31 37.0(3)
C33 Ru2 C31 66.2(3)
C30 Ru2 C31 35.5(4)
C28 Ru2 P2 81.3(2)
C29 Ru2 P2 103.6(2)
C32 Ru2 P2 126.1(3)
C33 Ru2 P2 93.7(2)
C30 Ru2 P2 140.6(3)
C31 Ru2 P2 159.6(2)
C28 Ru2 Cl4 144.0(2)
C29 Ru2 Cl4 165.2(3)
C32 Ru2 Cl4 89.0(3)
C33 Ru2 Cl4 107.9(3)
C30 Ru2 Cl4 128.5(3)
C31 Ru2 Cl4 98.6(3)
P2 Ru2 Cl4 90.86(7)
C28 Ru2 Cl3 129.0(2)
C29 Ru2 Cl3 95.7(2)
C32 Ru2 Cl3 139.3(3)
C33 Ru2 Cl3 163.4(2)
C30 Ru2 Cl3 86.2(3)
C31 Ru2 Cl3 104.1(3)
P2 Ru2 Cl3 94.42(6)
Cl4 Ru2 Cl3 86.44(8)
C6 C1 C2 120.5(8)
C6 C1 C7 120.6(7)
C2 C1 C7 118.4(7)
C6 C1 Ru1 73.0(4)
C2 C1 Ru1 73.8(5)
C7 C1 Ru1 118.0(5)
C1 C2 C3 118.3(8)
C1 C2 Ru1 68.2(4)
C3 C2 Ru1 71.1(5)
C1 C2 H2 120.9
C3 C2 H2 120.9
Ru1 C2 H2 132.6
C2 C3 C4 120.7(9)
C2 C3 Ru1 71.1(4)
C4 C3 Ru1 72.6(5)
C2 C3 H3 119.6
C4 C3 H3 119.6
Ru1 C3 H3 129.1
C5 C4 C3 118.8(8)
C5 C4 Ru1 70.9(5)
C3 C4 Ru1 69.9(4)
C5 C4 H4 120.6
C3 C4 H4 120.6
Ru1 C4 H4 131.2
C4 C5 C6 122.4(9)
C4 C5 Ru1 73.5(5)
C6 C5 Ru1 70.3(4)
C4 C5 H5 118.8
C6 C5 H5 118.8
Ru1 C5 H5 130.1
C1 C6 C5 119.1(9)
C1 C6 Ru1 69.0(4)
C5 C6 Ru1 72.1(5)
C1 C6 H6 120.4
C5 C6 H6 120.4
Ru1 C6 H6 131.0
C11 C7 C1 122.2(6)
C11 C7 C8 112.1(7)
C1 C7 C8 125.5(6)
C7 C8 C9 102.1(6)
C7 C8 H8A 111.3
C9 C8 H8A 111.3
C7 C8 H8B 111.3
C9 C8 H8B 111.3
H8A C8 H8B 109.2
C15 C9 C10 119.8(8)
C15 C9 C8 130.6(7)
C10 C9 C8 109.6(6)
C12 C10 C9 120.6(7)
C12 C10 C11 132.6(7)
C9 C10 C11 106.8(6)
C7 C11 C10 109.2(6)
C7 C11 P1 115.5(5)
C10 C11 P1 134.3(5)
C10 C12 C13 118.2(7)
C10 C12 H12 120.9
C13 C12 H12 120.9
C14 C13 C12 121.2(8)
C14 C13 H13 119.4
C12 C13 H13 119.4
C15 C14 C13 120.5(7)
C15 C14 H14 119.7
C13 C14 H14 119.7
C14 C15 C9 119.8(8)
C14 C15 H15 120.1
C9 C15 H15 120.1
C21 C16 C17 110.3(6)
C21 C16 P1 117.1(5)
C17 C16 P1 110.5(5)
C21 C16 H16 106.1
C17 C16 H16 106.1
P1 C16 H16 106.1
C16 C17 C18 110.7(6)
C16 C17 H17A 109.5
C18 C17 H17A 109.5
C16 C17 H17B 109.5
C18 C17 H17B 109.5
H17A C17 H17B 108.1
C19 C18 C17 112.0(7)
C19 C18 H18A 109.2
C17 C18 H18A 109.2
C19 C18 H18B 109.2
C17 C18 H18B 109.2
H18A C18 H18B 107.9
C18 C19 C20 112.5(7)
C18 C19 H19A 109.1
C20 C19 H19A 109.1
C18 C19 H19B 109.1
C20 C19 H19B 109.1
H19A C19 H19B 107.8
C19 C20 C21 112.1(7)
C19 C20 H20A 109.2
C21 C20 H20A 109.2
C19 C20 H20B 109.2
C21 C20 H20B 109.2
H20A C20 H20B 107.9
C16 C21 C20 109.0(7)
C16 C21 H21A 109.9
C20 C21 H21A 109.9
C16 C21 H21B 109.9
C20 C21 H21B 109.9
H21A C21 H21B 108.3
C27 C22 C23 112.0(6)
C27 C22 P1 110.7(5)
C23 C22 P1 113.1(5)
C27 C22 H22 106.9
C23 C22 H22 106.9
P1 C22 H22 106.9
C22 C23 C24 110.7(6)
C22 C23 H23A 109.5
C24 C23 H23A 109.5
C22 C23 H23B 109.5
C24 C23 H23B 109.5
H23A C23 H23B 108.1
C25 C24 C23 112.4(8)
C25 C24 H24A 109.1
C23 C24 H24A 109.1
C25 C24 H24B 109.1
C23 C24 H24B 109.1
H24A C24 H24B 107.9
C24 C25 C26 112.1(8)
C24 C25 H25A 109.2
C26 C25 H25A 109.2
C24 C25 H25B 109.2
C26 C25 H25B 109.2
H25A C25 H25B 107.9
C25 C26 C27 111.1(7)
C25 C26 H26A 109.4
C27 C26 H26A 109.4
C25 C26 H26B 109.4
C27 C26 H26B 109.4
H26A C26 H26B 108.0
C22 C27 C26 110.3(7)
C22 C27 H27A 109.6
C26 C27 H27A 109.6
C22 C27 H27B 109.6
C26 C27 H27B 109.6
H27A C27 H27B 108.1
C29 C28 C33 118.1(8)
C29 C28 C34 121.7(8)
C33 C28 C34 119.7(7)
C29 C28 Ru2 72.1(5)
C33 C28 Ru2 73.0(5)
C34 C28 Ru2 118.6(5)
C30 C29 C28 119.1(9)
C30 C29 Ru2 73.1(5)
C28 C29 Ru2 69.2(5)
C30 C29 H29 120.5
C28 C29 H29 120.5
Ru2 C29 H29 129.5
C31 C30 C29 122.1(9)
C31 C30 Ru2 73.5(5)
C29 C30 Ru2 69.4(5)
C31 C30 H30 119.0
C29 C30 H30 119.0
Ru2 C30 H30 131.1
C30 C31 C32 118.9(9)
C30 C31 Ru2 71.0(5)
C32 C31 Ru2 69.0(5)
C30 C31 H31 120.6
C32 C31 H31 120.6
Ru2 C31 H31 132.2
C33 C32 C31 121.5(10)
C33 C32 Ru2 72.0(5)
C31 C32 Ru2 74.0(5)
C33 C32 H32 119.3
C31 C32 H32 119.3
Ru2 C32 H32 126.6
C32 C33 C28 120.0(8)
C32 C33 Ru2 71.3(5)
C28 C33 Ru2 68.4(4)
C32 C33 H33 120.0
C28 C33 H33 120.0
Ru2 C33 H33 133.4
C38 C34 C28 121.6(7)
C38 C34 C35 110.8(7)
C28 C34 C35 127.6(7)
C36 C35 C34 102.7(6)
C36 C35 H35A 111.2
C34 C35 H35A 111.2
C36 C35 H35B 111.2
C34 C35 H35B 111.2
H35A C35 H35B 109.1
C42 C36 C37 121.1(8)
C42 C36 C35 128.8(8)
C37 C36 C35 110.1(7)
C39 C37 C36 119.2(7)
C39 C37 C38 133.7(7)
C36 C37 C38 107.2(7)
C34 C38 C37 109.3(6)
C34 C38 P2 115.4(5)
C37 C38 P2 134.6(5)
C37 C39 C40 120.5(8)
C37 C39 H39 119.7
C40 C39 H39 119.7
C41 C40 C39 118.6(9)
C41 C40 H40 120.7
C39 C40 H40 120.7
C42 C41 C40 121.6(8)
C42 C41 H41 119.2
C40 C41 H41 119.2
C41 C42 C36 119.0(8)
C41 C42 H42 120.5
C36 C42 H42 120.5
C44 C43 C48 111.7(6)
C44 C43 P2 111.4(5)
C48 C43 P2 112.3(5)
C44 C43 H43 107.0
C48 C43 H43 107.0
P2 C43 H43 107.0
C43 C44 C45 110.4(7)
C43 C44 H44A 109.6
C45 C44 H44A 109.6
C43 C44 H44B 109.6
C45 C44 H44B 109.6
H44A C44 H44B 108.1
C46 C45 C44 111.2(7)
C46 C45 H45A 109.4
C44 C45 H45A 109.4
C46 C45 H45B 109.4
C44 C45 H45B 109.4
H45A C45 H45B 108.0
C47 C46 C45 111.8(7)
C47 C46 H46A 109.3
C45 C46 H46A 109.3
C47 C46 H46B 109.3
C45 C46 H46B 109.3
H46A C46 H46B 107.9
C46 C47 C48 112.9(8)
C46 C47 H47A 109.0
C48 C47 H47A 109.0
C46 C47 H47B 109.0
C48 C47 H47B 109.0
H47A C47 H47B 107.8
C47 C48 C43 109.7(6)
C47 C48 H48A 109.7
C43 C48 H48A 109.7
C47 C48 H48B 109.7
C43 C48 H48B 109.7
H48A C48 H48B 108.2
C54 C49 C50 110.4(6)
C54 C49 P2 111.3(5)
C50 C49 P2 116.9(5)
C54 C49 H49 105.8
C50 C49 H49 105.8
P2 C49 H49 105.8
C49 C50 C51 109.0(6)
C49 C50 H50A 109.9
C51 C50 H50A 109.9
C49 C50 H50B 109.9
C51 C50 H50B 109.9
H50A C50 H50B 108.3
C52 C51 C50 112.0(7)
C52 C51 H51A 109.2
C50 C51 H51A 109.2
C52 C51 H51B 109.2
C50 C51 H51B 109.2
H51A C51 H51B 107.9
C51 C52 C53 112.3(7)
C51 C52 H52A 109.1
C53 C52 H52A 109.1
C51 C52 H52B 109.1
C53 C52 H52B 109.1
H52A C52 H52B 107.9
C54 C53 C52 113.9(7)
C54 C53 H53A 108.8
C52 C53 H53A 108.8
C54 C53 H53B 108.8
C52 C53 H53B 108.8
H53A C53 H53B 107.7
C53 C54 C49 111.1(6)
C53 C54 H54A 109.4
C49 C54 H54A 109.4
C53 C54 H54B 109.4
C49 C54 H54B 109.4
H54A C54 H54B 108.0
C11 P1 C22 102.5(3)
C11 P1 C16 108.9(3)
C22 P1 C16 105.9(3)
C11 P1 Ru1 102.4(2)
C22 P1 Ru1 122.0(2)
C16 P1 Ru1 113.9(2)
C38 P2 C49 109.7(3)
C38 P2 C43 101.4(3)
C49 P2 C43 105.7(3)
C38 P2 Ru2 102.3(2)
C49 P2 Ru2 114.0(2)
C43 P2 Ru2 122.4(2)

loop_
_geom_bond_atom_site_label_1
_geom_bond_atom_site_label_2
_geom_bond_distance
Ru1 C1 2.126(7)
Ru1 C6 2.177(8)
Ru1 C2 2.198(8)
Ru1 C3 2.198(8)
Ru1 C5 2.200(8)
Ru1 C4 2.233(8)
Ru1 P1 2.3797(18)
Ru1 Cl2 2.409(2)
Ru1 Cl1 2.415(2)
Ru2 C28 2.132(8)
Ru2 C29 2.170(9)
Ru2 C32 2.183(8)
Ru2 C33 2.192(7)
Ru2 C30 2.219(8)
Ru2 C31 2.249(9)
Ru2 P2 2.3671(18)
Ru2 Cl4 2.416(2)
Ru2 Cl3 2.418(2)
C1 C6 1.403(11)
C1 C2 1.410(12)
C1 C7 1.494(10)
C2 C3 1.423(12)
C2 H2 0.9300
C3 C4 1.425(13)
C3 H3 0.9300
C4 C5 1.357(14)
C4 H4 0.9300
C5 C6 1.408(12)
C5 H5 0.9300
C6 H6 0.9300
C7 C11 1.335(9)
C7 C8 1.494(10)
C8 C9 1.499(11)
C8 H8A 0.9700
C8 H8B 0.9700
C9 C15 1.375(11)
C9 C10 1.418(10)
C10 C12 1.384(10)
C10 C11 1.476(10)
C11 P1 1.824(7)
C12 C13 1.391(10)
C12 H12 0.9300
C13 C14 1.386(12)
C13 H13 0.9300
C14 C15 1.374(12)
C14 H14 0.9300
C15 H15 0.9300
C16 C21 1.519(9)
C16 C17 1.533(9)
C16 P1 1.870(6)
C16 H16 0.9800
C17 C18 1.538(11)
C17 H17A 0.9700
C17 H17B 0.9700
C18 C19 1.497(13)
C18 H18A 0.9700
C18 H18B 0.9700
C19 C20 1.504(12)
C19 H19A 0.9700
C19 H19B 0.9700
C20 C21 1.536(11)
C20 H20A 0.9700
C20 H20B 0.9700
C21 H21A 0.9700
C21 H21B 0.9700
C22 C27 1.514(10)
C22 C23 1.520(9)
C22 P1 1.851(7)
C22 H22 0.9800
C23 C24 1.525(11)
C23 H23A 0.9700
C23 H23B 0.9700
C24 C25 1.486(14)
C24 H24A 0.9700
C24 H24B 0.9700
C25 C26 1.522(12)
C25 H25A 0.9700
C25 H25B 0.9700
C26 C27 1.522(11)
C26 H26A 0.9700
C26 H26B 0.9700
C27 H27A 0.9700
C27 H27B 0.9700
C28 C29 1.426(11)
C28 C33 1.429(12)
C28 C34 1.466(11)
C29 C30 1.411(13)
C29 H29 0.9300
C30 C31 1.363(14)
C30 H30 0.9300
C31 C32 1.407(13)
C31 H31 0.9300
C32 C33 1.375(12)
C32 H32 0.9300
C33 H33 0.9300
C34 C38 1.351(10)
C34 C35 1.507(10)
C35 C36 1.482(11)
C35 H35A 0.9700
C35 H35B 0.9700
C36 C42 1.373(11)
C36 C37 1.412(10)
C37 C39 1.367(11)
C37 C38 1.470(10)
C38 P2 1.831(7)
C39 C40 1.403(11)
C39 H39 0.9300
C40 C41 1.396(13)
C40 H40 0.9300
C41 C42 1.371(13)
C41 H41 0.9300
C42 H42 0.9300
C43 C44 1.508(10)
C43 C48 1.548(9)
C43 P2 1.853(6)
C43 H43 0.9800
C44 C45 1.536(11)
C44 H44A 0.9700
C44 H44B 0.9700
C45 C46 1.533(12)
C45 H45A 0.9700
C45 H45B 0.9700
C46 C47 1.474(14)
C46 H46A 0.9700
C46 H46B 0.9700
C47 C48 1.519(11)
C47 H47A 0.9700
C47 H47B 0.9700
C48 H48A 0.9700
C48 H48B 0.9700
C49 C54 1.531(10)
C49 C50 1.538(10)
C49 P2 1.847(7)
C49 H49 0.9800
C50 C51 1.543(11)
C50 H50A 0.9700
C50 H50B 0.9700
C51 C52 1.497(12)
C51 H51A 0.9700
C51 H51B 0.9700
C52 C53 1.505(12)
C52 H52A 0.9700
C52 H52B 0.9700
C53 C54 1.497(11)
C53 H53A 0.9700
C53 H53B 0.9700
C54 H54A 0.9700
C54 H54B 0.9700

loop_
_geom_torsion_atom_site_label_1
_geom_torsion_atom_site_label_2
_geom_torsion_atom_site_label_3
_geom_torsion_atom_site_label_4
_geom_torsion
C2 Ru1 C1 C6 129.9(7)
C3 Ru1 C1 C6 100.9(6)
C5 Ru1 C1 C6 29.1(5)
C4 Ru1 C1 C6 63.9(5)
P1 Ru1 C1 C6 -120.9(5)
Cl2 Ru1 C1 C6 -33.9(6)
Cl1 Ru1 C1 C6 159.2(4)
C6 Ru1 C1 C2 -129.9(7)
C3 Ru1 C1 C2 -29.1(5)
C5 Ru1 C1 C2 -100.8(6)
C4 Ru1 C1 C2 -66.0(5)
P1 Ru1 C1 C2 109.2(5)
Cl2 Ru1 C1 C2 -163.9(4)
Cl1 Ru1 C1 C2 29.2(6)
C6 Ru1 C1 C7 116.1(8)
C2 Ru1 C1 C7 -113.9(8)
C3 Ru1 C1 C7 -143.0(7)
C5 Ru1 C1 C7 145.3(7)
C4 Ru1 C1 C7 -179.9(7)
P1 Ru1 C1 C7 -4.7(5)
Cl2 Ru1 C1 C7 82.2(6)
Cl1 Ru1 C1 C7 -84.7(6)
C6 C1 C2 C3 -5.9(11)
C7 C1 C2 C3 165.9(7)
Ru1 C1 C2 C3 52.4(6)
C6 C1 C2 Ru1 -58.3(6)
C7 C1 C2 Ru1 113.5(6)
C6 Ru1 C2 C1 30.7(5)
C3 Ru1 C2 C1 132.5(8)
C5 Ru1 C2 C1 68.1(5)
C4 Ru1 C2 C1 103.4(6)
P1 Ru1 C2 C1 -69.6(5)
Cl2 Ru1 C2 C1 53.7(11)
Cl1 Ru1 C2 C1 -161.3(4)
C1 Ru1 C2 C3 -132.5(8)
C6 Ru1 C2 C3 -101.8(6)
C5 Ru1 C2 C3 -64.4(6)
C4 Ru1 C2 C3 -29.1(6)
P1 Ru1 C2 C3 157.9(6)
Cl2 Ru1 C2 C3 -78.8(11)
Cl1 Ru1 C2 C3 66.2(6)
C1 C2 C3 C4 4.1(11)
Ru1 C2 C3 C4 55.1(7)
C1 C2 C3 Ru1 -51.0(6)
C1 Ru1 C3 C2 29.2(5)
C6 Ru1 C3 C2 67.2(6)
C5 Ru1 C3 C2 104.0(6)
C4 Ru1 C3 C2 132.3(9)
P1 Ru1 C3 C2 -28.8(7)
Cl2 Ru1 C3 C2 158.2(4)
Cl1 Ru1 C3 C2 -118.3(6)
C1 Ru1 C3 C4 -103.1(6)
C6 Ru1 C3 C4 -65.1(6)
C2 Ru1 C3 C4 -132.3(9)
C5 Ru1 C3 C4 -28.3(6)
P1 Ru1 C3 C4 -161.2(5)
Cl2 Ru1 C3 C4 25.9(8)
Cl1 Ru1 C3 C4 109.4(6)
C2 C3 C4 C5 -1.2(12)
Ru1 C3 C4 C5 53.2(7)
C2 C3 C4 Ru1 -54.4(7)
C1 Ru1 C4 C5 -65.4(6)
C6 Ru1 C4 C5 -28.3(5)
C2 Ru1 C4 C5 -102.8(6)
C3 Ru1 C4 C5 -132.0(9)
P1 Ru1 C4 C5 -80.4(11)
Cl2 Ru1 C4 C5 65.6(6)
Cl1 Ru1 C4 C5 154.3(5)
C1 Ru1 C4 C3 66.7(6)
C6 Ru1 C4 C3 103.7(6)
C2 Ru1 C4 C3 29.3(6)
C5 Ru1 C4 C3 132.0(9)
P1 Ru1 C4 C3 51.6(12)
Cl2 Ru1 C4 C3 -162.3(5)
Cl1 Ru1 C4 C3 -73.6(6)
C3 C4 C5 C6 0.1(13)
Ru1 C4 C5 C6 52.8(7)
C3 C4 C5 Ru1 -52.8(7)
C1 Ru1 C5 C4 104.9(6)
C6 Ru1 C5 C4 134.4(8)
C2 Ru1 C5 C4 66.9(6)
C3 Ru1 C5 C4 29.7(6)
P1 Ru1 C5 C4 152.1(5)
Cl2 Ru1 C5 C4 -116.8(6)
Cl1 Ru1 C5 C4 -34.8(7)
C1 Ru1 C5 C6 -29.5(5)
C2 Ru1 C5 C6 -67.5(5)
C3 Ru1 C5 C6 -104.7(6)
C4 Ru1 C5 C6 -134.4(8)
P1 Ru1 C5 C6 17.7(7)
Cl2 Ru1 C5 C6 108.8(5)
Cl1 Ru1 C5 C6 -169.2(4)
C2 C1 C6 C5 4.8(11)
C7 C1 C6 C5 -166.8(7)
Ru1 C1 C6 C5 -53.9(7)
C2 C1 C6 Ru1 58.7(6)
C7 C1 C6 Ru1 -112.9(6)
C4 C5 C6 C1 -1.9(12)
Ru1 C5 C6 C1 52.4(6)
C4 C5 C6 Ru1 -54.2(8)
C2 Ru1 C6 C1 -30.7(5)
C3 Ru1 C6 C1 -68.2(5)
C5 Ru1 C6 C1 -132.2(8)
C4 Ru1 C6 C1 -105.2(5)
P1 Ru1 C6 C1 59.9(5)
Cl2 Ru1 C6 C1 155.2(4)
Cl1 Ru1 C6 C1 -93.6(11)
C1 Ru1 C6 C5 132.2(8)
C2 Ru1 C6 C5 101.5(6)
C3 Ru1 C6 C5 63.9(6)
C4 Ru1 C6 C5 27.0(5)
P1 Ru1 C6 C5 -167.9(5)
Cl2 Ru1 C6 C5 -72.7(5)
Cl1 Ru1 C6 C5 38.6(13)
C6 C1 C7 C11 93.4(9)
C2 C1 C7 C11 -78.4(9)
Ru1 C1 C7 C11 7.5(10)
C6 C1 C7 C8 -82.8(9)
C2 C1 C7 C8 105.4(9)
Ru1 C1 C7 C8 -168.8(6)
C11 C7 C8 C9 -0.9(9)
C1 C7 C8 C9 175.7(7)
C7 C8 C9 C15 -179.8(8)
C7 C8 C9 C10 0.7(8)
C15 C9 C10 C12 -0.4(11)
C8 C9 C10 C12 179.2(7)
C15 C9 C10 C11 -179.9(7)
C8 C9 C10 C11 -0.3(8)
C1 C7 C11 C10 -176.0(6)
C8 C7 C11 C10 0.7(9)
C1 C7 C11 P1 -5.4(10)
C8 C7 C11 P1 171.4(5)
C12 C10 C11 C7 -179.6(7)
C9 C10 C11 C7 -0.3(8)
C12 C10 C11 P1 12.2(12)
C9 C10 C11 P1 -168.4(6)
C9 C10 C12 C13 0.4(10)
C11 C10 C12 C13 179.7(7)
C10 C12 C13 C14 0.4(12)
C12 C13 C14 C15 -1.2(13)
C13 C14 C15 C9 1.1(13)
C10 C9 C15 C14 -0.4(12)
C8 C9 C15 C14 -179.8(8)
C21 C16 C17 C18 57.7(8)
P1 C16 C17 C18 -171.2(6)
C16 C17 C18 C19 -53.5(9)
C17 C18 C19 C20 51.8(10)
C18 C19 C20 C21 -54.2(10)
C17 C16 C21 C20 -59.1(8)
P1 C16 C21 C20 173.4(5)
C19 C20 C21 C16 57.4(9)
C27 C22 C23 C24 -54.6(9)
P1 C22 C23 C24 179.4(6)
C22 C23 C24 C25 53.4(10)
C23 C24 C25 C26 -54.0(12)
C24 C25 C26 C27 55.0(12)
C23 C22 C27 C26 56.1(8)
P1 C22 C27 C26 -176.6(5)
C25 C26 C27 C22 -55.4(11)
C32 Ru2 C28 C29 -100.8(6)
C33 Ru2 C28 C29 -128.0(7)
C30 Ru2 C28 C29 -29.5(6)
C31 Ru2 C28 C29 -64.3(6)
P2 Ru2 C28 C29 124.7(5)
Cl4 Ru2 C28 C29 -155.8(4)
Cl3 Ru2 C28 C29 36.1(6)
C29 Ru2 C28 C33 128.0(7)
C32 Ru2 C28 C33 27.2(5)
C30 Ru2 C28 C33 98.5(5)
C31 Ru2 C28 C33 63.7(5)
P2 Ru2 C28 C33 -107.2(4)
Cl4 Ru2 C28 C33 -27.8(6)
Cl3 Ru2 C28 C33 164.1(3)
C29 Ru2 C28 C34 -117.0(9)
C32 Ru2 C28 C34 142.2(7)
C33 Ru2 C28 C34 115.0(8)
C30 Ru2 C28 C34 -146.5(8)
C31 Ru2 C28 C34 178.7(7)
P2 Ru2 C28 C34 7.8(6)
Cl4 Ru2 C28 C34 87.2(7)
Cl3 Ru2 C28 C34 -80.9(7)
C33 C28 C29 C30 -3.1(11)
C34 C28 C29 C30 168.6(7)
Ru2 C28 C29 C30 55.5(7)
C33 C28 C29 Ru2 -58.6(6)
C34 C28 C29 Ru2 113.0(7)
C28 Ru2 C29 C30 -131.1(8)
C32 Ru2 C29 C30 -63.0(6)
C33 Ru2 C29 C30 -99.2(6)
C31 Ru2 C29 C30 -26.7(6)
P2 Ru2 C29 C30 172.2(5)
Cl4 Ru2 C29 C30 -21.4(13)
Cl3 Ru2 C29 C30 76.2(6)
C32 Ru2 C29 C28 68.2(5)
C33 Ru2 C29 C28 31.9(5)
C30 Ru2 C29 C28 131.1(8)
C31 Ru2 C29 C28 104.4(6)
P2 Ru2 C29 C28 -56.7(5)
Cl4 Ru2 C29 C28 109.8(9)
Cl3 Ru2 C29 C28 -152.6(5)
C28 C29 C30 C31 -0.2(13)
Ru2 C29 C30 C31 53.5(8)
C28 C29 C30 Ru2 -53.7(6)
C28 Ru2 C30 C31 -104.3(6)
C29 Ru2 C30 C31 -134.7(9)
C32 Ru2 C30 C31 -29.0(6)
C33 Ru2 C30 C31 -65.3(6)
P2 Ru2 C30 C31 -146.8(5)
Cl4 Ru2 C30 C31 38.4(7)
Cl3 Ru2 C30 C31 120.9(6)
C28 Ru2 C30 C29 30.4(5)
C32 Ru2 C30 C29 105.7(6)
C33 Ru2 C30 C29 69.5(6)
C31 Ru2 C30 C29 134.7(9)
P2 Ru2 C30 C29 -12.0(8)
Cl4 Ru2 C30 C29 173.2(4)
Cl3 Ru2 C30 C29 -104.4(5)
C29 C30 C31 C32 -0.2(13)
Ru2 C30 C31 C32 51.5(7)
C29 C30 C31 Ru2 -51.7(8)
C28 Ru2 C31 C30 66.0(6)
C29 Ru2 C31 C30 28.1(6)
C32 Ru2 C31 C30 132.8(9)
C33 Ru2 C31 C30 103.6(7)
P2 Ru2 C31 C30 92.6(10)
Cl4 Ru2 C31 C30 -150.5(5)
Cl3 Ru2 C31 C30 -62.0(6)
C28 Ru2 C31 C32 -66.8(6)
C29 Ru2 C31 C32 -104.7(6)
C33 Ru2 C31 C32 -29.2(6)
C30 Ru2 C31 C32 -132.8(9)
P2 Ru2 C31 C32 -40.2(13)
Cl4 Ru2 C31 C32 76.7(6)
Cl3 Ru2 C31 C32 165.2(5)
C30 C31 C32 C33 4.1(13)
Ru2 C31 C32 C33 56.6(7)
C30 C31 C32 Ru2 -52.4(8)
C28 Ru2 C32 C33 -28.6(5)
C29 Ru2 C32 C33 -67.2(6)
C30 Ru2 C32 C33 -103.7(6)
C31 Ru2 C32 C33 -131.6(9)
P2 Ru2 C32 C33 32.2(7)
Cl4 Ru2 C32 C33 122.6(5)
Cl3 Ru2 C32 C33 -154.0(4)
C28 Ru2 C32 C31 103.0(7)
C29 Ru2 C32 C31 64.4(6)
C33 Ru2 C32 C31 131.6(9)
C30 Ru2 C32 C31 27.9(6)
P2 Ru2 C32 C31 163.8(5)
Cl4 Ru2 C32 C31 -105.8(6)
Cl3 Ru2 C32 C31 -22.4(8)
C31 C32 C33 C28 -7.5(12)
Ru2 C32 C33 C28 50.0(6)
C31 C32 C33 Ru2 -57.5(7)
C29 C28 C33 C32 6.9(11)
C34 C28 C33 C32 -165.0(7)
Ru2 C28 C33 C32 -51.3(7)
C29 C28 C33 Ru2 58.2(6)
C34 C28 C33 Ru2 -113.7(6)
C28 Ru2 C33 C32 134.5(7)
C29 Ru2 C33 C32 102.5(6)
C30 Ru2 C33 C32 64.6(6)
C31 Ru2 C33 C32 29.4(6)
P2 Ru2 C33 C32 -154.4(5)
Cl4 Ru2 C33 C32 -62.3(6)
Cl3 Ru2 C33 C32 86.5(10)
C29 Ru2 C33 C28 -32.0(5)
C32 Ru2 C33 C28 -134.5(7)
C30 Ru2 C33 C28 -69.8(5)
C31 Ru2 C33 C28 -105.0(6)
P2 Ru2 C33 C28 71.1(4)
Cl4 Ru2 C33 C28 163.2(4)
Cl3 Ru2 C33 C28 -48.0(10)
C29 C28 C34 C38 -97.3(9)
C33 C28 C34 C38 74.2(10)
Ru2 C28 C34 C38 -11.6(10)
C29 C28 C34 C35 80.9(10)
C33 C28 C34 C35 -107.6(9)
Ru2 C28 C34 C35 166.6(6)
C38 C34 C35 C36 -0.6(9)
C28 C34 C35 C36 -179.0(8)
C34 C35 C36 C42 -178.8(8)
C34 C35 C36 C37 -0.2(8)
C42 C36 C37 C39 -1.5(11)
C35 C36 C37 C39 179.8(7)
C42 C36 C37 C38 179.5(7)
C35 C36 C37 C38 0.8(8)
C28 C34 C38 C37 179.6(7)
C35 C34 C38 C37 1.1(9)
C28 C34 C38 P2 7.9(10)
C35 C34 C38 P2 -170.6(5)
C39 C37 C38 C34 -179.9(8)
C36 C37 C38 C34 -1.1(8)
C39 C37 C38 P2 -10.5(13)
C36 C37 C38 P2 168.3(6)
C36 C37 C39 C40 0.8(11)
C38 C37 C39 C40 179.5(7)
C37 C39 C40 C41 -0.7(12)
C39 C40 C41 C42 1.2(14)
C40 C41 C42 C36 -1.8(14)
C37 C36 C42 C41 2.0(12)
C35 C36 C42 C41 -179.5(8)
C48 C43 C44 C45 -56.0(8)
P2 C43 C44 C45 177.5(5)
C43 C44 C45 C46 54.6(10)
C44 C45 C46 C47 -54.3(12)
C45 C46 C47 C48 55.4(11)
C46 C47 C48 C43 -55.4(10)
C44 C43 C48 C47 55.7(8)
P2 C43 C48 C47 -178.3(6)
C54 C49 C50 C51 57.9(8)
P2 C49 C50 C51 -173.6(5)
C49 C50 C51 C52 -56.8(9)
C50 C51 C52 C53 53.0(10)
C51 C52 C53 C54 -51.2(10)
C52 C53 C54 C49 52.6(10)
C50 C49 C54 C53 -56.3(9)
P2 C49 C54 C53 172.2(6)
C7 C11 P1 C22 -126.1(6)
C10 C11 P1 C22 41.5(8)
C7 C11 P1 C16 122.1(6)
C10 C11 P1 C16 -70.3(7)
C7 C11 P1 Ru1 1.1(6)
C10 C11 P1 Ru1 168.7(6)
C27 C22 P1 C11 58.6(5)
C23 C22 P1 C11 -174.8(5)
C27 C22 P1 C16 172.7(5)
C23 C22 P1 C16 -60.7(6)
C27 C22 P1 Ru1 -54.9(5)
C23 C22 P1 Ru1 71.7(6)
C21 C16 P1 C11 73.3(6)
C17 C16 P1 C11 -54.1(6)
C21 C16 P1 C22 -36.4(6)
C17 C16 P1 C22 -163.7(5)
C21 C16 P1 Ru1 -173.1(5)
C17 C16 P1 Ru1 59.5(5)
C1 Ru1 P1 C11 1.9(3)
C6 Ru1 P1 C11 -30.8(3)
C2 Ru1 P1 C11 37.6(3)
C3 Ru1 P1 C11 54.8(4)
C5 Ru1 P1 C11 -41.7(4)
C4 Ru1 P1 C11 16.9(10)
Cl2 Ru1 P1 C11 -130.0(2)
Cl1 Ru1 P1 C11 143.5(2)
C1 Ru1 P1 C22 115.4(4)
C6 Ru1 P1 C22 82.8(4)
C2 Ru1 P1 C22 151.1(4)
C3 Ru1 P1 C22 168.4(4)
C5 Ru1 P1 C22 71.9(5)
C4 Ru1 P1 C22 130.4(10)
Cl2 Ru1 P1 C22 -16.4(3)
Cl1 Ru1 P1 C22 -103.0(3)
C1 Ru1 P1 C16 -115.6(3)
C6 Ru1 P1 C16 -148.2(3)
C2 Ru1 P1 C16 -79.8(3)
C3 Ru1 P1 C16 -62.6(4)
C5 Ru1 P1 C16 -159.1(4)
C4 Ru1 P1 C16 -100.6(10)
Cl2 Ru1 P1 C16 112.6(2)
Cl1 Ru1 P1 C16 26.1(2)
C34 C38 P2 C49 -122.6(6)
C37 C38 P2 C49 68.4(7)
C34 C38 P2 C43 125.9(6)
C37 C38 P2 C43 -43.0(7)
C34 C38 P2 Ru2 -1.2(6)
C37 C38 P2 Ru2 -170.1(6)
C54 C49 P2 C38 57.9(6)
C50 C49 P2 C38 -70.2(6)
C54 C49 P2 C43 166.4(5)
C50 C49 P2 C43 38.4(6)
C54 C49 P2 Ru2 -56.2(5)
C50 C49 P2 Ru2 175.7(4)
C44 C43 P2 C38 -58.2(5)
C48 C43 P2 C38 175.6(5)
C44 C43 P2 C49 -172.7(5)
C48 C43 P2 C49 61.1(6)
C44 C43 P2 Ru2 54.4(5)
C48 C43 P2 Ru2 -71.7(5)
C28 Ru2 P2 C38 -3.2(3)
C29 Ru2 P2 C38 28.7(3)
C32 Ru2 P2 C38 -58.5(4)
C33 Ru2 P2 C38 -39.9(3)
C30 Ru2 P2 C38 36.2(5)
C31 Ru2 P2 C38 -29.8(9)
Cl4 Ru2 P2 C38 -147.9(2)
Cl3 Ru2 P2 C38 125.6(2)
C28 Ru2 P2 C49 115.2(3)
C29 Ru2 P2 C49 147.1(3)
C32 Ru2 P2 C49 59.9(4)
C33 Ru2 P2 C49 78.5(3)
C30 Ru2 P2 C49 154.6(4)
C31 Ru2 P2 C49 88.6(9)
Cl4 Ru2 P2 C49 -29.5(2)
Cl3 Ru2 P2 C49 -116.0(2)
C28 Ru2 P2 C43 -115.4(3)
C29 Ru2 P2 C43 -83.5(4)
C32 Ru2 P2 C43 -170.6(4)
C33 Ru2 P2 C43 -152.1(4)
C30 Ru2 P2 C43 -76.0(5)
C31 Ru2 P2 C43 -142.0(9)
Cl4 Ru2 P2 C43 99.9(3)
Cl3 Ru2 P2 C43 13.4(3)

loop_
_platon_squeeze_void_nr
_platon_squeeze_void_average_x
_platon_squeeze_void_average_y
_platon_squeeze_void_average_z
_platon_squeeze_void_volume
_platon_squeeze_void_count_electrons
_platon_squeeze_void_content
1 0.003 0.000 0.000 540 83 ' '
2 0.746 0.093 0.748 9 1 ' '
3 0.371 0.500 0.500 540 83 ' '
4 0.246 0.406 0.248 9 1 ' '
5 0.754 0.593 0.752 9 1 ' '
6 0.254 0.906 0.252 9 1 ' '
